data_7159423
loop_
_publ_author_name
'Moreno-Rodriguez, Nazaret'
'Borrego, L. Gabriel'
'Recio, Roc&#xed;o'
'Valdivia, Victoria'
'Nicasio, M. Carmen'
'&#xc1;lvarez, Eleuterio'
'Khiar, Noureddine'
'Fern&#xe1;ndez, Inmaculada'

_publ_section_title
;
 Synthesis and characterization of enantiopure chiral NH<sub>2</sub>/SO
 palladium complexes.
;
_journal_issue 28
_journal_name_full 'Organic &amp; biomolecular chemistry'
_journal_page_first 5827
_journal_page_last 5839
_journal_paper_doi 10.1039/d3ob00816a
_journal_volume 21
_journal_year 2023
_chemical_absolute_configuration ad
_chemical_formula_moiety 'C16 H27 N O2 S2'
_chemical_formula_sum 'C16 H27 N O2 S2'
_chemical_formula_weight 329.50
_space_group_crystal_system orthorhombic
_space_group_IT_number 19
_space_group_name_Hall 'P 2ac 2ab'
_space_group_name_H-M_alt 'P 21 21 21'
_atom_sites_solution_hydrogens mixed
_audit_creation_method SHELXL-2018/3
_audit_update_record
;
2023-05-09 deposited with the CCDC.	2023-06-27 downloaded from the CCDC.
;
_cell_angle_alpha 90
_cell_angle_beta 90
_cell_angle_gamma 90
_cell_formula_units_Z 4
_cell_length_a 6.0077(3)
_cell_length_b 15.1960(7)
_cell_length_c 19.9670(12)
_cell_measurement_reflns_used 9995
_cell_measurement_temperature 193(2)
_cell_measurement_theta_max 30.10
_cell_measurement_theta_min 2.87
_cell_volume 1822.85(17)
_computing_cell_refinement 'Bruker SAINT'
_computing_data_collection 'Bruker APEX2'
_computing_data_reduction 'Bruker SAINT'
_computing_molecular_graphics 'Bruker SHELXTL'
_computing_publication_material 'Bruker SHELXTL'
_computing_structure_refinement 'SHELXL-2018/3 (Sheldrick, 2018)'
_computing_structure_solution 'SHELXS-97 (Sheldrick 2008)'
_diffrn_ambient_temperature 193(2)
_diffrn_detector_area_resol_mean 7.37
_diffrn_measured_fraction_theta_full 0.999
_diffrn_measured_fraction_theta_max 0.998
_diffrn_measurement_device_type
; 
 Bruker-AXS, D8 QUEST ECO, PHOTON II area detector 
;
_diffrn_measurement_method 'phi and omega scans with narrow frames'
_diffrn_radiation_monochromator graphite
_diffrn_radiation_type MoK\a
_diffrn_radiation_wavelength 0.71073
_diffrn_reflns_av_R_equivalents 0.0823
_diffrn_reflns_av_unetI/netI 0.0461
_diffrn_reflns_Laue_measured_fraction_full 0.999
_diffrn_reflns_Laue_measured_fraction_max 0.998
_diffrn_reflns_limit_h_max 8
_diffrn_reflns_limit_h_min -8
_diffrn_reflns_limit_k_max 21
_diffrn_reflns_limit_k_min -21
_diffrn_reflns_limit_l_max 28
_diffrn_reflns_limit_l_min -28
_diffrn_reflns_number 43624
_diffrn_reflns_point_group_measured_fraction_full 0.999
_diffrn_reflns_point_group_measured_fraction_max 0.998
_diffrn_reflns_theta_full 25.242
_diffrn_reflns_theta_max 30.528
_diffrn_reflns_theta_min 2.441
_diffrn_source 'I\mS microfocus'
_exptl_absorpt_coefficient_mu 0.296
_exptl_absorpt_correction_T_max 0.7461
_exptl_absorpt_correction_T_min 0.5574
_exptl_absorpt_correction_type multi-scan
_exptl_absorpt_process_details
;
program SADABS, Bruker (2001).
;
_exptl_crystal_colour colourless
_exptl_crystal_density_diffrn 1.201
_exptl_crystal_description plate
_exptl_crystal_F_000 712
_exptl_crystal_size_max 0.500
_exptl_crystal_size_mid 0.300
_exptl_crystal_size_min 0.200
_refine_diff_density_max 0.295
_refine_diff_density_min -0.303
_refine_diff_density_rms 0.092
_refine_ls_abs_structure_details
; 
 Flack x determined using 1879 quotients [(I+)-(I-)]/[(I+)+(I-)] 
 (Parsons, Flack and Wagner, Acta Cryst. B69 (2013) 249-259). 
;
_refine_ls_abs_structure_Flack -0.07(3)
_refine_ls_extinction_method none
_refine_ls_goodness_of_fit_ref 1.106
_refine_ls_hydrogen_treatment constr
_refine_ls_matrix_type full
_refine_ls_number_parameters 196
_refine_ls_number_reflns 5572
_refine_ls_number_restraints 0
_refine_ls_restrained_S_all 1.106
_refine_ls_R_factor_all 0.0494
_refine_ls_R_factor_gt 0.0354
_refine_ls_shift/su_max 0.000
_refine_ls_shift/su_mean 0.000
_refine_ls_structure_factor_coef Fsqd
_refine_ls_weighting_details 'w=1/[\s^2^(Fo^2^)+(0.0317P)^2^+0.2472P] where P=(Fo^2^+2Fc^2^)/3'
_refine_ls_weighting_scheme calc
_refine_ls_wR_factor_gt 0.0772
_refine_ls_wR_factor_ref 0.0865
_reflns_Friedel_coverage 0.751
_reflns_Friedel_fraction_full 1.000
_reflns_Friedel_fraction_max 0.998
_reflns_number_gt 4822
_reflns_number_total 5572
_reflns_threshold_expression 'I > 2\s(I)'
_cod_data_source_file d3ob00816a2.cif
_cod_data_source_block 11_Rs_Sc_Rs
_cod_depositor_comments 'Adding full bibliography for 7159420--7159436.cif.'
_cod_database_code 7159423
_shelx_shelxl_version_number 2018/3
_shelx_space_group_comment
; 
The symmetry employed for this shelxl refinement is uniquely defined 
by the following loop, which should always be used as a source of 
symmetry information in preference to the above space-group names. 
They are only intended as comments. 
;
_shelx_estimated_absorpt_t_min 0.866
_shelx_estimated_absorpt_t_max 0.943

loop_
_space_group_symop_operation_xyz
'x, y, z'
'-x+1/2, -y, z+1/2'
'-x, y+1/2, -z+1/2'
'x+1/2, -y+1/2, -z'

loop_
_atom_site_label
_atom_site_type_symbol
_atom_site_fract_x
_atom_site_fract_y
_atom_site_fract_z
_atom_site_U_iso_or_equiv
_atom_site_adp_type
_atom_site_occupancy
_atom_site_site_symmetry_order
_atom_site_calc_flag
_atom_site_refinement_flags_posn
_atom_site_refinement_flags_adp
_atom_site_refinement_flags_occupancy
_atom_site_disorder_assembly
_atom_site_disorder_group
S1 S 0.43037(8) 0.65758(3) 0.31759(2) 0.02447(11) Uani 1 1 d . . . . .
S2 S 0.11220(9) 0.41393(3) 0.35392(3) 0.02849(13) Uani 1 1 d . . . . .
O1 O 0.5627(3) 0.71127(10) 0.27040(8) 0.0388(4) Uani 1 1 d . . . . .
O2 O -0.0975(3) 0.45569(11) 0.32835(10) 0.0459(4) Uani 1 1 d . . . . .
N1 N 0.4753(3) 0.55051(11) 0.30910(9) 0.0258(4) Uani 1 1 d . . . . .
H1N H 0.628493 0.537535 0.311962 0.031 Uiso 1 1 d R U . . .
C1 C 0.3376(4) 0.50611(14) 0.25869(10) 0.0261(4) Uani 1 1 d . . . . .
H1 H 0.190750 0.537047 0.257627 0.031 Uiso 1 1 calc R U . . .
C2 C 0.2938(4) 0.41137(14) 0.28175(11) 0.0299(4) Uani 1 1 d . . . . .
H2A H 0.436047 0.382377 0.293552 0.036 Uiso 1 1 calc R U . . .
H2B H 0.223095 0.377445 0.245149 0.036 Uiso 1 1 calc R U . . .
C3 C 0.4295(4) 0.50681(13) 0.18745(10) 0.0282(4) Uani 1 1 d . . . . .
C4 C 0.2940(5) 0.53376(15) 0.13553(12) 0.0375(5) Uani 1 1 d . . . . .
H4 H 0.147389 0.553695 0.144919 0.045 Uiso 1 1 calc R U . . .
C5 C 0.3692(6) 0.53211(17) 0.06957(13) 0.0477(7) Uani 1 1 d . . . . .
H5 H 0.273784 0.550404 0.034269 0.057 Uiso 1 1 calc R U . . .
C6 C 0.5812(6) 0.50404(16) 0.05565(12) 0.0469(7) Uani 1 1 d . . . . .
H6 H 0.633180 0.502988 0.010725 0.056 Uiso 1 1 calc R U . . .
C7 C 0.7178(5) 0.47752(18) 0.10680(13) 0.0448(6) Uani 1 1 d . . . . .
H7 H 0.864355 0.457857 0.097020 0.054 Uiso 1 1 calc R U . . .
C8 C 0.6442(4) 0.47907(16) 0.17299(12) 0.0374(5) Uani 1 1 d . . . . .
H8 H 0.740773 0.461174 0.208118 0.045 Uiso 1 1 calc R U . . .
C9 C 0.0482(4) 0.29629(13) 0.36549(11) 0.0292(4) Uani 1 1 d . . . . .
C10 C -0.0580(5) 0.25840(16) 0.30288(12) 0.0387(5) Uani 1 1 d . . . . .
H10A H 0.057113 0.247784 0.269063 0.058 Uiso 1 1 calc R U . . .
H10B H -0.167670 0.300144 0.285241 0.058 Uiso 1 1 calc R U . . .
H10C H -0.132120 0.202802 0.313897 0.058 Uiso 1 1 calc R U . . .
C11 C -0.1165(5) 0.29666(18) 0.42413(14) 0.0466(6) Uani 1 1 d . . . . .
H11A H -0.246550 0.332367 0.412348 0.070 Uiso 1 1 calc R U . . .
H11B H -0.044210 0.321602 0.463829 0.070 Uiso 1 1 calc R U . . .
H11C H -0.163945 0.236259 0.433706 0.070 Uiso 1 1 calc R U . . .
C12 C 0.2627(5) 0.24953(17) 0.38497(13) 0.0405(6) Uani 1 1 d . . . . .
H12A H 0.228212 0.189863 0.400431 0.061 Uiso 1 1 calc R U . . .
H12B H 0.336385 0.282228 0.421001 0.061 Uiso 1 1 calc R U . . .
H12C H 0.361644 0.246398 0.346018 0.061 Uiso 1 1 calc R U . . .
C13 C 0.5659(4) 0.67326(13) 0.39980(10) 0.0289(4) Uani 1 1 d . . . . .
C14 C 0.4570(5) 0.61209(18) 0.45019(12) 0.0431(6) Uani 1 1 d . . . . .
H14A H 0.502897 0.551354 0.441163 0.065 Uiso 1 1 calc R U . . .
H14B H 0.294769 0.616722 0.446397 0.065 Uiso 1 1 calc R U . . .
H14C H 0.502967 0.628704 0.495555 0.065 Uiso 1 1 calc R U . . .
C15 C 0.5151(5) 0.76903(16) 0.41691(14) 0.0459(7) Uani 1 1 d . . . . .
H15A H 0.579342 0.783387 0.460684 0.069 Uiso 1 1 calc R U . . .
H15B H 0.353529 0.777714 0.418388 0.069 Uiso 1 1 calc R U . . .
H15C H 0.579771 0.807499 0.382664 0.069 Uiso 1 1 calc R U . . .
C16 C 0.8142(4) 0.65932(19) 0.39379(14) 0.0409(6) Uani 1 1 d . . . . .
H16A H 0.886232 0.674865 0.436217 0.061 Uiso 1 1 calc R U . . .
H16B H 0.873138 0.696631 0.357898 0.061 Uiso 1 1 calc R U . . .
H16C H 0.844319 0.597434 0.383377 0.061 Uiso 1 1 calc R U . . .

loop_
_atom_site_aniso_label
_atom_site_aniso_U_11
_atom_site_aniso_U_22
_atom_site_aniso_U_33
_atom_site_aniso_U_23
_atom_site_aniso_U_13
_atom_site_aniso_U_12
S1 0.0277(2) 0.0217(2) 0.0240(2) 0.00101(18) -0.0009(2) 0.00088(19)
S2 0.0311(3) 0.0250(2) 0.0294(3) -0.0039(2) 0.0050(2) -0.0004(2)
O1 0.0508(11) 0.0350(8) 0.0307(8) 0.0089(6) 0.0004(8) -0.0105(8)
O2 0.0362(9) 0.0400(9) 0.0615(12) 0.0065(8) 0.0109(9) 0.0151(8)
N1 0.0255(8) 0.0233(7) 0.0287(9) -0.0028(7) -0.0016(7) 0.0018(6)
C1 0.0259(10) 0.0243(9) 0.0282(10) -0.0015(8) -0.0006(8) -0.0008(8)
C2 0.0320(11) 0.0244(9) 0.0333(11) -0.0027(9) 0.0075(9) -0.0011(9)
C3 0.0336(10) 0.0236(8) 0.0274(10) -0.0026(7) 0.0004(9) -0.0065(9)
C4 0.0463(14) 0.0324(11) 0.0337(12) -0.0010(9) -0.0031(11) -0.0020(10)
C5 0.074(2) 0.0394(13) 0.0302(12) 0.0005(10) -0.0071(13) -0.0045(14)
C6 0.0726(19) 0.0381(12) 0.0299(12) -0.0056(9) 0.0103(13) -0.0145(14)
C7 0.0459(15) 0.0478(14) 0.0406(14) -0.0124(12) 0.0129(12) -0.0091(12)
C8 0.0372(12) 0.0425(12) 0.0325(12) -0.0065(10) 0.0029(10) -0.0035(10)
C9 0.0340(11) 0.0271(9) 0.0264(10) 0.0008(8) 0.0020(9) -0.0027(9)
C10 0.0423(13) 0.0351(11) 0.0386(13) -0.0028(9) -0.0028(11) -0.0113(11)
C11 0.0496(16) 0.0484(14) 0.0417(14) 0.0016(11) 0.0160(13) -0.0125(13)
C12 0.0458(14) 0.0390(12) 0.0368(13) 0.0081(10) -0.0032(11) 0.0059(12)
C13 0.0344(11) 0.0292(10) 0.0232(9) -0.0033(7) -0.0033(9) 0.0019(9)
C14 0.0541(16) 0.0487(14) 0.0265(11) 0.0051(10) 0.0018(11) 0.0020(13)
C15 0.0615(18) 0.0358(12) 0.0405(14) -0.0145(11) -0.0063(13) 0.0075(12)
C16 0.0314(11) 0.0496(14) 0.0417(13) -0.0112(12) -0.0101(10) 0.0024(11)

loop_
_atom_type_symbol
_atom_type_description
_atom_type_scat_dispersion_real
_atom_type_scat_dispersion_imag
_atom_type_scat_source
C C 0.0033 0.0016 'International Tables Vol C Tables 4.2.6.8 and 6.1.1.4'
H H 0.0000 0.0000 'International Tables Vol C Tables 4.2.6.8 and 6.1.1.4'
N N 0.0061 0.0033 'International Tables Vol C Tables 4.2.6.8 and 6.1.1.4'
O O 0.0106 0.0060 'International Tables Vol C Tables 4.2.6.8 and 6.1.1.4'
S S 0.1246 0.1234 'International Tables Vol C Tables 4.2.6.8 and 6.1.1.4'

loop_
_geom_angle_atom_site_label_1
_geom_angle_atom_site_label_2
_geom_angle_atom_site_label_3
_geom_angle
_geom_angle_site_symmetry_1
_geom_angle_site_symmetry_3
_geom_angle_publ_flag
O1 S1 N1 112.88(10) . . ?
O1 S1 C13 104.96(10) . . ?
N1 S1 C13 98.37(9) . . ?
O2 S2 C2 104.15(11) . . ?
O2 S2 C9 106.13(11) . . ?
C2 S2 C9 101.82(10) . . ?
C1 N1 S1 115.44(14) . . ?
C1 N1 H1N 119.7 . . ?
S1 N1 H1N 111.0 . . ?
N1 C1 C3 115.62(18) . . ?
N1 C1 C2 108.81(17) . . ?
C3 C1 C2 110.38(17) . . ?
N1 C1 H1 107.2 . . ?
C3 C1 H1 107.2 . . ?
C2 C1 H1 107.2 . . ?
C1 C2 S2 108.81(14) . . ?
C1 C2 H2A 109.9 . . ?
S2 C2 H2A 109.9 . . ?
C1 C2 H2B 109.9 . . ?
S2 C2 H2B 109.9 . . ?
H2A C2 H2B 108.3 . . ?
C4 C3 C8 118.8(2) . . ?
C4 C3 C1 119.3(2) . . ?
C8 C3 C1 121.9(2) . . ?
C3 C4 C5 120.9(3) . . ?
C3 C4 H4 119.5 . . ?
C5 C4 H4 119.5 . . ?
C6 C5 C4 119.9(3) . . ?
C6 C5 H5 120.1 . . ?
C4 C5 H5 120.1 . . ?
C7 C6 C5 119.8(2) . . ?
C7 C6 H6 120.1 . . ?
C5 C6 H6 120.1 . . ?
C6 C7 C8 120.8(3) . . ?
C6 C7 H7 119.6 . . ?
C8 C7 H7 119.6 . . ?
C3 C8 C7 119.8(3) . . ?
C3 C8 H8 120.1 . . ?
C7 C8 H8 120.1 . . ?
C10 C9 C12 112.9(2) . . ?
C10 C9 C11 111.1(2) . . ?
C12 C9 C11 110.7(2) . . ?
C10 C9 S2 110.64(15) . . ?
C12 C9 S2 107.95(16) . . ?
C11 C9 S2 103.10(15) . . ?
C9 C10 H10A 109.5 . . ?
C9 C10 H10B 109.5 . . ?
H10A C10 H10B 109.5 . . ?
C9 C10 H10C 109.5 . . ?
H10A C10 H10C 109.5 . . ?
H10B C10 H10C 109.5 . . ?
C9 C11 H11A 109.5 . . ?
C9 C11 H11B 109.5 . . ?
H11A C11 H11B 109.5 . . ?
C9 C11 H11C 109.5 . . ?
H11A C11 H11C 109.5 . . ?
H11B C11 H11C 109.5 . . ?
C9 C12 H12A 109.5 . . ?
C9 C12 H12B 109.5 . . ?
H12A C12 H12B 109.5 . . ?
C9 C12 H12C 109.5 . . ?
H12A C12 H12C 109.5 . . ?
H12B C12 H12C 109.5 . . ?
C16 C13 C14 113.1(2) . . ?
C16 C13 C15 110.4(2) . . ?
C14 C13 C15 110.4(2) . . ?
C16 C13 S1 110.27(16) . . ?
C14 C13 S1 108.66(16) . . ?
C15 C13 S1 103.52(16) . . ?
C13 C14 H14A 109.5 . . ?
C13 C14 H14B 109.5 . . ?
H14A C14 H14B 109.5 . . ?
C13 C14 H14C 109.5 . . ?
H14A C14 H14C 109.5 . . ?
H14B C14 H14C 109.5 . . ?
C13 C15 H15A 109.5 . . ?
C13 C15 H15B 109.5 . . ?
H15A C15 H15B 109.5 . . ?
C13 C15 H15C 109.5 . . ?
H15A C15 H15C 109.5 . . ?
H15B C15 H15C 109.5 . . ?
C13 C16 H16A 109.5 . . ?
C13 C16 H16B 109.5 . . ?
H16A C16 H16B 109.5 . . ?
C13 C16 H16C 109.5 . . ?
H16A C16 H16C 109.5 . . ?
H16B C16 H16C 109.5 . . ?

loop_
_geom_bond_atom_site_label_1
_geom_bond_atom_site_label_2
_geom_bond_distance
_geom_bond_site_symmetry_2
_geom_bond_publ_flag
S1 O1 1.4782(17) . ?
S1 N1 1.6580(17) . ?
S1 C13 1.848(2) . ?
S2 O2 1.5000(19) . ?
S2 C2 1.808(2) . ?
S2 C9 1.843(2) . ?
N1 C1 1.467(3) . ?
N1 H1N 0.9428 . ?
C1 C3 1.526(3) . ?
C1 C2 1.534(3) . ?
C1 H1 1.0000 . ?
C2 H2A 0.9900 . ?
C2 H2B 0.9900 . ?
C3 C4 1.380(3) . ?
C3 C8 1.387(3) . ?
C4 C5 1.392(4) . ?
C4 H4 0.9500 . ?
C5 C6 1.372(5) . ?
C5 H5 0.9500 . ?
C6 C7 1.371(4) . ?
C6 H6 0.9500 . ?
C7 C8 1.394(3) . ?
C7 H7 0.9500 . ?
C8 H8 0.9500 . ?
C9 C10 1.517(3) . ?
C9 C12 1.522(3) . ?
C9 C11 1.533(3) . ?
C10 H10A 0.9800 . ?
C10 H10B 0.9800 . ?
C10 H10C 0.9800 . ?
C11 H11A 0.9800 . ?
C11 H11B 0.9800 . ?
C11 H11C 0.9800 . ?
C12 H12A 0.9800 . ?
C12 H12B 0.9800 . ?
C12 H12C 0.9800 . ?
C13 C16 1.512(3) . ?
C13 C14 1.518(3) . ?
C13 C15 1.526(3) . ?
C14 H14A 0.9800 . ?
C14 H14B 0.9800 . ?
C14 H14C 0.9800 . ?
C15 H15A 0.9800 . ?
C15 H15B 0.9800 . ?
C15 H15C 0.9800 . ?
C16 H16A 0.9800 . ?
C16 H16B 0.9800 . ?
C16 H16C 0.9800 . ?

loop_
_geom_hbond_atom_site_label_D
_geom_hbond_atom_site_label_H
_geom_hbond_atom_site_label_A
_geom_hbond_distance_DH
_geom_hbond_distance_HA
_geom_hbond_distance_DA
_geom_hbond_angle_DHA
_geom_hbond_site_symmetry_A
_geom_hbond_publ_flag
N1 H1N O2 0.94 2.09 2.968(2) 154.6 1_655 yes

loop_
_geom_torsion_atom_site_label_1
_geom_torsion_atom_site_label_2
_geom_torsion_atom_site_label_3
_geom_torsion_atom_site_label_4
_geom_torsion
_geom_torsion_site_symmetry_1
_geom_torsion_site_symmetry_2
_geom_torsion_site_symmetry_3
_geom_torsion_site_symmetry_4
_geom_torsion_publ_flag
O1 S1 N1 C1 -86.74(17) . . . . ?
C13 S1 N1 C1 163.06(16) . . . . ?
S1 N1 C1 C3 87.3(2) . . . . ?
S1 N1 C1 C2 -147.85(14) . . . . ?
N1 C1 C2 S2 69.04(19) . . . . ?
C3 C1 C2 S2 -163.09(15) . . . . ?
O2 S2 C2 C1 61.80(17) . . . . ?
C9 S2 C2 C1 172.01(15) . . . . ?
N1 C1 C3 C4 -129.5(2) . . . . ?
C2 C1 C3 C4 106.5(2) . . . . ?
N1 C1 C3 C8 52.1(3) . . . . ?
C2 C1 C3 C8 -71.9(3) . . . . ?
C8 C3 C4 C5 0.9(3) . . . . ?
C1 C3 C4 C5 -177.5(2) . . . . ?
C3 C4 C5 C6 -0.5(4) . . . . ?
C4 C5 C6 C7 0.2(4) . . . . ?
C5 C6 C7 C8 -0.3(4) . . . . ?
C4 C3 C8 C7 -1.0(3) . . . . ?
C1 C3 C8 C7 177.4(2) . . . . ?
C6 C7 C8 C3 0.7(4) . . . . ?
O2 S2 C9 C10 50.55(19) . . . . ?
C2 S2 C9 C10 -58.15(19) . . . . ?
O2 S2 C9 C12 174.59(16) . . . . ?
C2 S2 C9 C12 65.89(18) . . . . ?
O2 S2 C9 C11 -68.26(19) . . . . ?
C2 S2 C9 C11 -176.96(17) . . . . ?
O1 S1 C13 C16 -49.11(19) . . . . ?
N1 S1 C13 C16 67.39(18) . . . . ?
O1 S1 C13 C14 -173.58(16) . . . . ?
N1 S1 C13 C14 -57.08(17) . . . . ?
O1 S1 C13 C15 69.01(19) . . . . ?
N1 S1 C13 C15 -174.49(18) . . . . ?
